data_8104900
loop_
_publ_author_name
'Maritz, Marius'
'Hosten, Eric C.'
'Betz, Richard'

_publ_section_title
;
 Crystal structure of 2-((4-Aminophenyl)thio)acetic acid, C8H9NO2S
;
_journal_issue 1
_journal_name_full 'Zeitschrift f\"ur Kristallographie - New Crystal Structures'
_journal_page_first 125
_journal_page_last 127
_journal_paper_doi 10.1515/ncrs-2020-0397
_journal_volume 236
_journal_year 2021
_chemical_formula_moiety 'C8 H9 N O2 S'
_chemical_formula_sum 'C8 H9 N O2 S'
_chemical_formula_weight 183.22
_chemical_name_common '(4-aminophenylsulfanyl)acetic acid'
_chemical_name_systematic '(4-aminothiophenoxy)acetic acid'
_space_group_IT_number 2
_space_group_name_Hall '-P 1'
_space_group_name_H-M_alt 'P -1'
_symmetry_cell_setting triclinic
_symmetry_Int_Tables_number 2
_symmetry_space_group_name_Hall '-P 1'
_symmetry_space_group_name_H-M 'P -1'
_atom_sites_solution_hydrogens geom
_atom_sites_solution_primary direct
_atom_sites_solution_secondary difmap
_cell_angle_alpha 80.065(3)
_cell_angle_beta 68.175(3)
_cell_angle_gamma 77.676(4)
_cell_formula_units_Z 2
_cell_length_a 6.6909(5)
_cell_length_b 7.9787(6)
_cell_length_c 8.5551(6)
_cell_measurement_reflns_used 6369
_cell_measurement_temperature 200(2)
_cell_measurement_theta_max 28.35
_cell_measurement_theta_min 2.58
_cell_volume 412.01(5)
_computing_cell_refinement 'SAINT (Bruker, 2010)'
_computing_data_collection 'APEX2 (Bruker, 2010)'
_computing_data_reduction SAINT
_computing_molecular_graphics 'ORTEP3 (Farrugia, 2012), Mercury (Macrae et al., 2008)'
_computing_publication_material 'SHELXL-97, PLATON (Spek, 2009)'
_computing_structure_refinement 'SHELXL-97 (Sheldrick, 2008)'
_computing_structure_solution 'SHELXS-97 (Sheldrick, 2008)'
_diffrn_ambient_temperature 200(2)
_diffrn_measured_fraction_theta_full 0.988
_diffrn_measured_fraction_theta_max 0.988
_diffrn_measurement_device_type 'Bruker APEX-II CCD'
_diffrn_measurement_method '\f and \w scans'
_diffrn_radiation_monochromator graphite
_diffrn_radiation_source 'fine-focus sealed tube'
_diffrn_radiation_type MoK\a
_diffrn_radiation_wavelength 0.71073
_diffrn_reflns_av_R_equivalents 0.0162
_diffrn_reflns_av_sigmaI/netI 0.0130
_diffrn_reflns_limit_h_max 8
_diffrn_reflns_limit_h_min -8
_diffrn_reflns_limit_k_max 10
_diffrn_reflns_limit_k_min -10
_diffrn_reflns_limit_l_max 11
_diffrn_reflns_limit_l_min -11
_diffrn_reflns_number 7367
_diffrn_reflns_theta_full 28.38
_diffrn_reflns_theta_max 28.38
_diffrn_reflns_theta_min 2.58
_exptl_absorpt_coefficient_mu 0.347
_exptl_absorpt_correction_T_max 1.0000
_exptl_absorpt_correction_T_min 0.9233
_exptl_absorpt_correction_type numerical
_exptl_absorpt_process_details
;                                                              
SADABS (Bruker, 2008)                                          
;
_exptl_crystal_colour colourless
_exptl_crystal_density_diffrn 1.477
_exptl_crystal_density_method 'not measured'
_exptl_crystal_description platelet
_exptl_crystal_F_000 192
_exptl_crystal_size_max 0.553
_exptl_crystal_size_mid 0.397
_exptl_crystal_size_min 0.26
_refine_diff_density_max 0.349
_refine_diff_density_min -0.258
_refine_diff_density_rms 0.053
_refine_ls_extinction_method none
_refine_ls_goodness_of_fit_ref 1.094
_refine_ls_hydrogen_treatment mixed
_refine_ls_matrix_type full
_refine_ls_number_parameters 121
_refine_ls_number_reflns 2043
_refine_ls_number_restraints 0
_refine_ls_restrained_S_all 1.094
_refine_ls_R_factor_all 0.0272
_refine_ls_R_factor_gt 0.0263
_refine_ls_shift/su_max 0.000
_refine_ls_shift/su_mean 0.000
_refine_ls_structure_factor_coef Fsqd
_refine_ls_weighting_details 'calc w=1/[\s^2^(Fo^2^)+(0.0427P)^2^+0.1378P] where P=(Fo^2^+2Fc^2^)/3'
_refine_ls_weighting_scheme calc
_refine_ls_wR_factor_gt 0.0775
_refine_ls_wR_factor_ref 0.0784
_reflns_number_gt 1962
_reflns_number_total 2043
_reflns_threshold_expression >2sigma(I)
_cod_data_source_file suppl_j_ncrs-2020-0397_suppl.cif
_cod_data_source_block I
_cod_depositor_comments
;
The following automatic conversions were performed:

data item '_symmetry_cell_setting' value 'Triclinic' was changed to
'triclinic' in accordance with the built-in table derived from the
CIF Core dictionary named 'cif_core.dic' version 2.4.5 last updated
on 2014-11-21.

Automatic conversion script
Id: cif_fix_values 8738 2021-04-28 16:35:53Z antanas 
;
_cod_original_sg_symbol_H-M 'P-1   '
_cod_database_code 8104900

loop_
_symmetry_equiv_pos_as_xyz
'x, y, z'
'-x, -y, -z'

loop_
_atom_site_label
_atom_site_type_symbol
_atom_site_fract_x
_atom_site_fract_y
_atom_site_fract_z
_atom_site_U_iso_or_equiv
_atom_site_adp_type
_atom_site_occupancy
_atom_site_symmetry_multiplicity
_atom_site_calc_flag
_atom_site_refinement_flags
_atom_site_disorder_assembly
_atom_site_disorder_group
S1 S 0.86314(4) 0.45337(3) 0.23719(3) 0.02281(10) Uani 1 1 d . . .
O1 O 0.44385(14) 0.26733(11) 0.11461(12) 0.0280(2) Uani 1 1 d . . .
O2 O 0.77454(13) 0.14798(10) 0.11801(10) 0.02400(18) Uani 1 1 d . . .
N1 N 0.81173(15) -0.03503(12) 0.86435(11) 0.01898(19) Uani 1 1 d . . .
H71 H 0.777(3) 0.025(2) 0.955(2) 0.038(4) Uiso 1 1 d . . .
H72 H 0.949(3) -0.098(2) 0.853(2) 0.031(4) Uiso 1 1 d . . .
H73 H 0.715(3) -0.110(2) 0.882(2) 0.032(4) Uiso 1 1 d . . .
C1 C 0.61727(17) 0.27145(13) 0.13599(12) 0.0181(2) Uani 1 1 d . . .
C2 C 0.63110(18) 0.44303(13) 0.18412(14) 0.0215(2) Uani 1 1 d . . .
H2A H 0.4982 0.4750 0.2820 0.026 Uiso 1 1 calc R . .
H2B H 0.6277 0.5319 0.0885 0.026 Uiso 1 1 calc R . .
C3 C 0.82922(17) 0.31455(13) 0.42685(13) 0.0184(2) Uani 1 1 d . . .
C4 C 0.64742(17) 0.23321(14) 0.51432(14) 0.0214(2) Uani 1 1 d . . .
H4 H 0.5279 0.2553 0.4751 0.026 Uiso 1 1 calc R . .
C5 C 0.64105(17) 0.11987(14) 0.65878(13) 0.0212(2) Uani 1 1 d . . .
H5 H 0.5176 0.0644 0.7179 0.025 Uiso 1 1 calc R . .
C6 C 0.81505(17) 0.08827(13) 0.71595(13) 0.0178(2) Uani 1 1 d . . .
C7 C 0.99396(18) 0.17179(14) 0.63364(14) 0.0221(2) Uani 1 1 d . . .
H7 H 1.1106 0.1524 0.6759 0.027 Uiso 1 1 calc R . .
C8 C 1.00095(18) 0.28393(14) 0.48911(14) 0.0225(2) Uani 1 1 d . . .
H8 H 1.1238 0.3405 0.4318 0.027 Uiso 1 1 calc R . .

loop_
_atom_site_aniso_label
_atom_site_aniso_U_11
_atom_site_aniso_U_22
_atom_site_aniso_U_33
_atom_site_aniso_U_23
_atom_site_aniso_U_13
_atom_site_aniso_U_12
S1 0.02768(16) 0.02155(15) 0.02482(16) 0.00205(10) -0.01439(11) -0.00966(11)
O1 0.0269(4) 0.0244(4) 0.0403(5) 0.0034(3) -0.0208(4) -0.0085(3)
O2 0.0253(4) 0.0230(4) 0.0286(4) -0.0086(3) -0.0151(3) 0.0012(3)
N1 0.0208(4) 0.0197(4) 0.0193(4) -0.0032(3) -0.0102(3) -0.0023(3)
C1 0.0216(5) 0.0191(5) 0.0155(4) 0.0017(3) -0.0093(4) -0.0050(4)
C2 0.0247(5) 0.0176(5) 0.0261(5) -0.0010(4) -0.0146(4) -0.0021(4)
C3 0.0212(5) 0.0168(4) 0.0197(5) -0.0043(4) -0.0094(4) -0.0024(4)
C4 0.0188(5) 0.0258(5) 0.0230(5) -0.0020(4) -0.0113(4) -0.0036(4)
C5 0.0183(5) 0.0257(5) 0.0215(5) -0.0017(4) -0.0084(4) -0.0052(4)
C6 0.0201(5) 0.0174(4) 0.0180(4) -0.0047(4) -0.0088(4) -0.0012(4)
C7 0.0209(5) 0.0245(5) 0.0265(5) -0.0029(4) -0.0139(4) -0.0045(4)
C8 0.0214(5) 0.0236(5) 0.0263(5) -0.0012(4) -0.0111(4) -0.0073(4)

loop_
_atom_type_symbol
_atom_type_description
_atom_type_scat_dispersion_real
_atom_type_scat_dispersion_imag
_atom_type_scat_source
C C 0.0033 0.0016 'International Tables Vol C Tables 4.2.6.8 and 6.1.1.4'
H H 0.0000 0.0000 'International Tables Vol C Tables 4.2.6.8 and 6.1.1.4'
N N 0.0061 0.0033 'International Tables Vol C Tables 4.2.6.8 and 6.1.1.4'
O O 0.0106 0.0060 'International Tables Vol C Tables 4.2.6.8 and 6.1.1.4'
S S 0.1246 0.1234 'International Tables Vol C Tables 4.2.6.8 and 6.1.1.4'

loop_
_geom_angle_atom_site_label_1
_geom_angle_atom_site_label_2
_geom_angle_atom_site_label_3
_geom_angle
_geom_angle_site_symmetry_1
_geom_angle_site_symmetry_3
C3 S1 C2 103.81(5) . .
C6 N1 H71 108.6(11) . .
C6 N1 H72 111.6(10) . .
H71 N1 H72 104.8(15) . .
C6 N1 H73 110.2(10) . .
H71 N1 H73 112.3(15) . .
H72 N1 H73 109.3(14) . .
O1 C1 O2 124.76(10) . .
O1 C1 C2 114.73(9) . .
O2 C1 C2 120.50(9) . .
C1 C2 S1 117.54(7) . .
C1 C2 H2A 107.9 . .
S1 C2 H2A 107.9 . .
C1 C2 H2B 107.9 . .
S1 C2 H2B 107.9 . .
H2A C2 H2B 107.2 . .
C4 C3 C8 119.05(10) . .
C4 C3 S1 124.71(8) . .
C8 C3 S1 116.23(8) . .
C5 C4 C3 120.18(9) . .
C5 C4 H4 119.9 . .
C3 C4 H4 119.9 . .
C6 C5 C4 119.81(10) . .
C6 C5 H5 120.1 . .
C4 C5 H5 120.1 . .
C5 C6 C7 120.78(10) . .
C5 C6 N1 119.86(9) . .
C7 C6 N1 119.36(9) . .
C6 C7 C8 119.40(10) . .
C6 C7 H7 120.3 . .
C8 C7 H7 120.3 . .
C7 C8 C3 120.73(10) . .
C7 C8 H8 119.6 . .
C3 C8 H8 119.6 . .

loop_
_geom_bond_atom_site_label_1
_geom_bond_atom_site_label_2
_geom_bond_distance
_geom_bond_site_symmetry_2
S1 C3 1.7676(11) .
S1 C2 1.7931(11) .
O1 C1 1.2478(13) .
O2 C1 1.2613(13) .
N1 C6 1.4620(13) .
N1 H71 0.913(19) .
N1 H72 0.924(16) .
N1 H73 0.928(18) .
C1 C2 1.5262(14) .
C2 H2A 0.9900 .
C2 H2B 0.9900 .
C3 C4 1.3976(15) .
C3 C8 1.3979(15) .
C4 C5 1.3923(15) .
C4 H4 0.9500 .
C5 C6 1.3834(14) .
C5 H5 0.9500 .
C6 C7 1.3873(15) .
C7 C8 1.3873(15) .
C7 H7 0.9500 .
C8 H8 0.9500 .

loop_
_geom_hbond_atom_site_label_D
_geom_hbond_atom_site_label_H
_geom_hbond_atom_site_label_A
_geom_hbond_distance_DH
_geom_hbond_distance_HA
_geom_hbond_distance_DA
_geom_hbond_angle_DHA
_geom_hbond_site_symmetry_A
N1 H71 O2 0.913(19) 1.831(19) 2.7277(12) 166.5(17) 1_556
N1 H72 O2 0.924(16) 1.910(17) 2.7743(12) 154.9(14) 2_756
N1 H73 O1 0.928(18) 1.800(18) 2.7205(13) 171.1(15) 2_656
C2 H2B O1 0.99 2.27 3.2470(14) 169.9 2_665

loop_
_geom_torsion_atom_site_label_1
_geom_torsion_atom_site_label_2
_geom_torsion_atom_site_label_3
_geom_torsion_atom_site_label_4
_geom_torsion
_geom_torsion_site_symmetry_1
_geom_torsion_site_symmetry_2
_geom_torsion_site_symmetry_3
_geom_torsion_site_symmetry_4
O1 C1 C2 S1 174.09(8) . . . .
O2 C1 C2 S1 -6.99(14) . . . .
C3 S1 C2 C1 -66.41(9) . . . .
C2 S1 C3 C4 -5.06(10) . . . .
C2 S1 C3 C8 173.75(8) . . . .
C8 C3 C4 C5 -1.71(16) . . . .
S1 C3 C4 C5 177.07(8) . . . .
C3 C4 C5 C6 0.19(16) . . . .
C4 C5 C6 C7 1.75(16) . . . .
C4 C5 C6 N1 -177.98(9) . . . .
C5 C6 C7 C8 -2.13(16) . . . .
N1 C6 C7 C8 177.60(9) . . . .
C6 C7 C8 C3 0.57(17) . . . .
C4 C3 C8 C7 1.32(16) . . . .
S1 C3 C8 C7 -177.55(8) . . . .
